data_7018565
loop_
_publ_author_name
'Burrows, Andrew D.'
'Mahon, Mary F.'
'Renouf, Catherine L.'
'Richardson, Christopher'
'Warren, Anna J.'
'Warren, John E.'

_publ_section_title
;
 Dipyridyl \b-diketonate complexes and their use as metalloligands in the
 formation of mixed-metal coordination networks.
;
_journal_issue 14
_journal_name_full 'Dalton transactions (Cambridge, England : 2003)'
_journal_page_first 4153
_journal_page_last 4163
_journal_paper_doi 10.1039/c2dt12115h
_journal_volume 41
_journal_year 2012
_chemical_formula_sum 'C42 H32 Ag2 Cl2 Fe N9 O12'
_chemical_formula_weight 1197.26
_chemical_name_systematic
;
?
;
_space_group_IT_number 2
_symmetry_cell_setting triclinic
_symmetry_space_group_name_Hall '-P 1'
_symmetry_space_group_name_H-M 'P -1'
_atom_sites_solution_hydrogens geom
_atom_sites_solution_primary direct
_atom_sites_solution_secondary difmap
_audit_creation_method SHELXL-97
_cell_angle_alpha 100.969(2)
_cell_angle_beta 109.712(2)
_cell_angle_gamma 103.542(2)
_cell_formula_units_Z 2
_cell_length_a 11.7140(3)
_cell_length_b 14.0930(5)
_cell_length_c 15.5890(6)
_cell_measurement_reflns_used 151495
_cell_measurement_temperature 150(2)
_cell_measurement_theta_max 27.485
_cell_measurement_theta_min 2.910
_cell_volume 2251.12(14)
_computing_cell_refinement 'HKL Scalepack (Otwinowski & Minor 1997)'
_computing_data_collection 'Collect (Bruker AXS BV, 1997-2004)'
_computing_data_reduction 'Denzo & Scalepack (Otwinowski & Minor, 1997)'
_computing_molecular_graphics 'ORTEX (P.McArdle, 1995)'
_computing_publication_material 'SHELXL-97/2 (Sheldrick,1997)'
_computing_structure_refinement 'SHELXL-97 (Sheldrick, 1997)'
_computing_structure_solution 'SHELXS-97 (Sheldrick, 1990)'
_diffrn_ambient_temperature 150(2)
_diffrn_measured_fraction_theta_full 0.986
_diffrn_measured_fraction_theta_max 0.986
_diffrn_measurement_device_type '95mm CCD camera on \k-goniostat'
_diffrn_measurement_method CCD
_diffrn_radiation_monochromator graphite
_diffrn_radiation_source 'fine-focus sealed tube'
_diffrn_radiation_type MoK\a
_diffrn_radiation_wavelength 0.71073
_diffrn_reflns_av_R_equivalents 0.0000
_diffrn_reflns_av_sigmaI/netI 0.1069
_diffrn_reflns_limit_h_max 13
_diffrn_reflns_limit_h_min -13
_diffrn_reflns_limit_k_max 16
_diffrn_reflns_limit_k_min -16
_diffrn_reflns_limit_l_max 18
_diffrn_reflns_limit_l_min -18
_diffrn_reflns_number 32276
_diffrn_reflns_theta_full 25.03
_diffrn_reflns_theta_max 25.03
_diffrn_reflns_theta_min 3.56
_exptl_absorpt_coefficient_mu 1.371
_exptl_absorpt_correction_T_max 0.93
_exptl_absorpt_correction_T_min 0.74
_exptl_absorpt_correction_type multi-scan
_exptl_absorpt_process_details
;
?
;
_exptl_crystal_colour Red
_exptl_crystal_density_diffrn 1.766
_exptl_crystal_density_method 'not measured'
_exptl_crystal_description Block
_exptl_crystal_F_000 1194
_exptl_crystal_size_max 0.20
_exptl_crystal_size_mid 0.15
_exptl_crystal_size_min 0.15
_refine_diff_density_max 1.928
_refine_diff_density_min -2.073
_refine_diff_density_rms 0.208
_refine_ls_extinction_coef 0.0118(7)
_refine_ls_extinction_expression Fc^*^=kFc[1+0.001xFc^2^\l^3^/sin(2\q)]^-1/4^
_refine_ls_extinction_method SHELXL
_refine_ls_goodness_of_fit_ref 1.116
_refine_ls_hydrogen_treatment constr
_refine_ls_matrix_type full
_refine_ls_number_parameters 616
_refine_ls_number_reflns 32276
_refine_ls_number_restraints 0
_refine_ls_restrained_S_all 1.116
_refine_ls_R_factor_all 0.1329
_refine_ls_R_factor_gt 0.1066
_refine_ls_shift/su_max 0.025
_refine_ls_shift/su_mean 0.001
_refine_ls_structure_factor_coef Fsqd
_refine_ls_weighting_details 'calc w=1/[\s^2^(Fo^2^)+(0.0507P)^2^+37.8924P] where P=(Fo^2^+2Fc^2^)/3'
_refine_ls_weighting_scheme calc
_refine_ls_wR_factor_gt 0.2402
_refine_ls_wR_factor_ref 0.2594
_reflns_number_gt 25177
_reflns_number_total 32276
_reflns_threshold_expression >2sigma(I)
_cod_data_source_file c2dt12115h.txt
_cod_data_source_block compound12_k07adb11
_cod_depositor_comments
;
The following automatic conversions were performed:

'_symmetry_cell_setting' value 'Triclinic' changed to 'triclinic'
according to /home/saulius/struct/CIF-dictionaries/cif_core.dic
dictionary named 'cif_core.dic' version 2.4.1 from
2010-06-29.

'_exptl_absorpt_correction_type' value 'Multi-Scan'
changed to 'multi-scan' according to
/home/saulius/struct/CIF-dictionaries/cif_core.dic dictionary named
'cif_core.dic' version 2.4.1 from 2010-06-29.

Automatic conversion script
Id: cif_fix_values 1715 2011-07-08 13:25:40Z adriana 
;
_cod_original_cell_volume 2251.11(13)
_cod_original_sg_symbol_H-M P-1
_cod_database_code 7018565

loop_
_symmetry_equiv_pos_as_xyz
'x, y, z'
'-x, -y, -z'

loop_
_atom_site_label
_atom_site_type_symbol
_atom_site_fract_x
_atom_site_fract_y
_atom_site_fract_z
_atom_site_U_iso_or_equiv
_atom_site_adp_type
_atom_site_occupancy
_atom_site_symmetry_multiplicity
_atom_site_calc_flag
_atom_site_refinement_flags
Ag1 Ag 0.91434(5) 0.50038(5) 0.27677(4) 0.0432(2) Uani 1 1 d .
Ag2 Ag 0.84249(5) 0.82285(5) 0.25576(4) 0.0444(2) Uani 1 1 d .
Fe1 Fe 0.55878(9) 0.78887(8) 0.58869(7) 0.0317(2) Uani 1 1 d .
Cl1 Cl 0.5158(3) 0.4890(3) 0.1568(2) 0.0897(9) Uani 1 1 d .
Cl2 Cl 0.3697(3) 0.6306(2) 0.1557(2) 0.0795(7) Uani 1 1 d .
O1 O 0.6885(4) 0.7222(4) 0.5794(3) 0.0358(11) Uani 1 1 d .
O2 O 0.4291(4) 0.6602(4) 0.4933(3) 0.0352(11) Uani 1 1 d .
O3 O 0.5813(4) 0.8487(4) 0.4870(3) 0.0363(11) Uani 1 1 d .
O4 O 0.4194(4) 0.8504(4) 0.5763(3) 0.0348(11) Uani 1 1 d .
O5 O 0.5197(4) 0.7436(4) 0.6913(3) 0.0368(11) Uani 1 1 d .
O6 O 0.7037(4) 0.9004(4) 0.6910(3) 0.0313(10) Uani 1 1 d .
O7 O 0.8446(7) 0.6440(5) 0.2240(5) 0.0677(17) Uani 1 1 d .
O8 O 0.8216(7) 0.5309(5) 0.0982(5) 0.0738(18) Uani 1 1 d .
O9 O 0.7326(7) 0.6491(5) 0.0853(5) 0.081(2) Uani 1 1 d .
O10 O 0.7325(7) 1.0254(5) 1.0657(4) 0.0740(19) Uani 1 1 d .
O11 O 0.7861(8) 1.1182(6) 1.2087(5) 0.085(2) Uani 1 1 d .
O12 O 0.9003(9) 1.1597(6) 1.1340(7) 0.127(4) Uani 1 1 d .
N1 N 0.9246(5) 0.5863(5) 0.4227(4) 0.0390(14) Uani 1 1 d .
N2 N 0.0981(5) 0.4787(4) 0.2721(4) 0.0350(13) Uani 1 1 d .
N3 N 0.6656(5) 0.8568(5) 0.2566(4) 0.0368(13) Uani 1 1 d .
N4 N 0.0018(5) 0.8555(5) 0.4086(4) 0.0410(14) Uani 1 1 d .
N5 N 0.2689(6) 0.6429(5) 0.8049(5) 0.0436(15) Uani 1 1 d .
N6 N 1.0580(6) 1.1109(5) 0.8335(4) 0.0497(16) Uani 1 1 d .
N7 N 0.7996(7) 0.6086(5) 0.1367(6) 0.0564(18) Uani 1 1 d .
N8 N 0.1465(10) 0.7420(9) 0.2047(7) 0.093(3) Uani 1 1 d .
N9 N 0.8117(8) 1.1047(6) 1.1379(6) 0.066(2) Uani 1 1 d .
C1 C 1.0264(6) 0.6217(6) 0.5064(5) 0.0399(17) Uani 1 1 d .
H1 H 1.1030 0.6092 0.5072 0.048 Uiso 1 1 calc R
C2 C 1.0288(7) 0.6748(6) 0.5911(5) 0.0386(16) Uani 1 1 d .
H2 H 1.1055 0.7020 0.6474 0.046 Uiso 1 1 calc R
C3 C 0.9160(6) 0.6868(6) 0.5911(5) 0.0365(16) Uani 1 1 d .
H3 H 0.9139 0.7231 0.6482 0.044 Uiso 1 1 calc R
C4 C 0.8042(6) 0.6463(5) 0.5080(4) 0.0301(14) Uani 1 1 d .
C5 C 0.8153(6) 0.5992(6) 0.4240(5) 0.0372(16) Uani 1 1 d .
H5 H 0.7417 0.5754 0.3656 0.045 Uiso 1 1 calc R
C6 C 0.6803(6) 0.6571(5) 0.5055(5) 0.0336(15) Uani 1 1 d .
C7 C 0.5652(7) 0.5972(6) 0.4317(5) 0.0409(17) Uani 1 1 d .
H7 H 0.5680 0.5538 0.3783 0.049 Uiso 1 1 calc R
C8 C 0.4432(6) 0.5958(5) 0.4299(5) 0.0326(15) Uani 1 1 d .
C9 C 0.3268(6) 0.5202(5) 0.3528(5) 0.0323(15) Uani 1 1 d .
C10 C 0.3230(7) 0.4317(5) 0.2986(5) 0.0371(17) Uani 1 1 d .
H10 H 0.3994 0.4151 0.3069 0.045 Uiso 1 1 calc R
C11 C 0.2060(7) 0.3654(6) 0.2306(6) 0.0482(19) Uani 1 1 d .
H11 H 0.2023 0.3029 0.1919 0.058 Uiso 1 1 calc R
C12 C 0.0951(8) 0.3888(6) 0.2186(6) 0.0467(19) Uani 1 1 d .
H12 H 0.0155 0.3418 0.1725 0.056 Uiso 1 1 calc R
C13 C 0.2095(6) 0.5422(6) 0.3357(5) 0.0366(16) Uani 1 1 d .
H13 H 0.2120 0.6056 0.3719 0.044 Uiso 1 1 calc R
C14 C 0.4952(6) 0.8627(5) 0.4190(5) 0.0290(14) Uani 1 1 d .
C15 C 0.5273(6) 0.8768(5) 0.3380(5) 0.0330(15) Uani 1 1 d .
C16 C 0.6235(7) 0.8453(6) 0.3261(5) 0.0380(16) Uani 1 1 d .
H16 H 0.6643 0.8128 0.3698 0.046 Uiso 1 1 calc R
C17 C 0.6065(6) 0.9034(6) 0.1964(5) 0.0410(17) Uani 1 1 d .
H17 H 0.6343 0.9137 0.1473 0.049 Uiso 1 1 calc R
C18 C 0.5080(7) 0.9369(6) 0.2025(5) 0.0363(16) Uani 1 1 d .
H18 H 0.4679 0.9678 0.1570 0.044 Uiso 1 1 calc R
C19 C 0.4673(7) 0.9262(6) 0.2732(6) 0.0445(18) Uani 1 1 d .
H19 H 0.4007 0.9510 0.2791 0.053 Uiso 1 1 calc R
C20 C 0.3774(7) 0.8670(6) 0.4224(5) 0.0418(17) Uani 1 1 d .
H20 H 0.3158 0.8741 0.3680 0.050 Uiso 1 1 calc R
C21 C 0.3449(6) 0.8615(5) 0.5013(5) 0.0366(16) Uani 1 1 d .
C22 C 0.2191(6) 0.8705(5) 0.4967(5) 0.0326(15) Uani 1 1 d .
C23 C 0.1160(6) 0.8486(5) 0.4131(5) 0.0377(16) Uani 1 1 d .
H23 H 0.1255 0.8275 0.3550 0.045 Uiso 1 1 calc R
C24 C -0.0126(7) 0.8834(5) 0.4902(5) 0.0361(16) Uani 1 1 d .
H24 H -0.0927 0.8888 0.4883 0.043 Uiso 1 1 calc R
C25 C 0.0874(6) 0.9047(5) 0.5776(5) 0.0370(16) Uani 1 1 d .
H25 H 0.0751 0.9241 0.6348 0.044 Uiso 1 1 calc R
C26 C 0.2041(7) 0.8977(5) 0.5820(5) 0.0339(15) Uani 1 1 d .
H26 H 0.2727 0.9111 0.6415 0.041 Uiso 1 1 calc R
C27 C 0.5577(7) 0.7949(6) 0.7789(5) 0.0376(16) Uani 1 1 d .
C28 C 0.4694(6) 0.7595(5) 0.8252(5) 0.0364(16) Uani 1 1 d .
C29 C 0.3540(6) 0.6799(5) 0.7693(5) 0.0350(16) Uani 1 1 d .
H29 H 0.3352 0.6511 0.7039 0.042 Uiso 1 1 calc R
C30 C 0.2928(8) 0.6858(7) 0.8947(6) 0.057(2) Uani 1 1 d .
H30 H 0.2332 0.6593 0.9200 0.068 Uiso 1 1 calc R
C31 C 0.3994(9) 0.7666(8) 0.9527(7) 0.074(3) Uani 1 1 d .
H31 H 0.4113 0.7965 1.0164 0.089 Uiso 1 1 calc R
C32 C 0.4911(8) 0.8057(8) 0.9191(6) 0.063(3) Uani 1 1 d .
H32 H 0.5660 0.8619 0.9589 0.076 Uiso 1 1 calc R
C33 C 0.6644(6) 0.8806(5) 0.8251(5) 0.0323(15) Uani 1 1 d .
H33 H 0.6893 0.9108 0.8913 0.039 Uiso 1 1 calc R
C34 C 0.7389(6) 0.9261(5) 0.7805(5) 0.0334(15) Uani 1 1 d .
C35 C 0.8643(7) 1.0097(6) 0.8376(5) 0.0388(16) Uani 1 1 d .
C36 C 0.9419(6) 1.0380(6) 0.7902(5) 0.0397(17) Uani 1 1 d .
H36 H 0.9119 1.0045 0.7240 0.048 Uiso 1 1 calc R
C37 C 1.0998(8) 1.1554(7) 0.9274(6) 0.066(3) Uani 1 1 d .
H37 H 1.1830 1.2046 0.9592 0.080 Uiso 1 1 calc R
C38 C 1.0274(9) 1.1334(8) 0.9813(6) 0.071(3) Uani 1 1 d .
H38 H 1.0592 1.1673 1.0475 0.085 Uiso 1 1 calc R
C39 C 0.9070(8) 1.0596(7) 0.9331(6) 0.060(2) Uani 1 1 d .
H39 H 0.8538 1.0435 0.9663 0.072 Uiso 1 1 calc R
C40 C 0.0429(14) 0.6443(11) 0.0238(8) 0.099(4) Uani 1 1 d .
H40A H 0.0415 0.5732 0.0146 0.148 Uiso 1 1 calc R
H40B H 0.0939 0.6775 -0.0072 0.148 Uiso 1 1 calc R
H40C H -0.0449 0.6459 -0.0044 0.148 Uiso 1 1 calc R
C41 C 0.1021(13) 0.7006(14) 0.1302(12) 0.112(5) Uani 1 1 d .
C42 C 0.4517(10) 0.5724(9) 0.0987(7) 0.072(3) Uani 1 1 d .
H42A H 0.5222 0.6258 0.0970 0.087 Uiso 1 1 calc R
H42B H 0.3924 0.5335 0.0321 0.087 Uiso 1 1 calc R

loop_
_atom_site_aniso_label
_atom_site_aniso_U_11
_atom_site_aniso_U_22
_atom_site_aniso_U_33
_atom_site_aniso_U_23
_atom_site_aniso_U_13
_atom_site_aniso_U_12
Ag1 0.0307(3) 0.0479(4) 0.0463(4) 0.0017(3) 0.0195(3) 0.0080(3)
Ag2 0.0300(3) 0.0584(4) 0.0466(4) 0.0137(3) 0.0204(3) 0.0113(3)
Fe1 0.0316(5) 0.0357(6) 0.0269(5) 0.0040(4) 0.0141(4) 0.0102(4)
Cl1 0.099(2) 0.112(2) 0.087(2) 0.0443(19) 0.0440(18) 0.064(2)
Cl2 0.0878(18) 0.0742(17) 0.0763(17) 0.0088(14) 0.0368(15) 0.0309(15)
O1 0.034(2) 0.043(3) 0.030(3) 0.005(2) 0.014(2) 0.016(2)
O2 0.035(2) 0.041(3) 0.031(3) 0.005(2) 0.017(2) 0.013(2)
O3 0.029(2) 0.042(3) 0.040(3) 0.010(2) 0.019(2) 0.012(2)
O4 0.032(2) 0.045(3) 0.027(3) 0.006(2) 0.011(2) 0.019(2)
O5 0.036(3) 0.039(3) 0.034(3) 0.001(2) 0.020(2) 0.009(2)
O6 0.032(2) 0.039(3) 0.021(2) 0.004(2) 0.012(2) 0.010(2)
O7 0.090(5) 0.054(4) 0.049(4) 0.011(3) 0.020(4) 0.019(3)
O8 0.101(5) 0.045(4) 0.065(4) 0.005(3) 0.032(4) 0.017(4)
O9 0.100(5) 0.046(4) 0.080(5) 0.026(4) 0.017(4) 0.016(4)
O10 0.089(5) 0.060(4) 0.047(4) -0.005(3) 0.031(4) -0.010(4)
O11 0.108(6) 0.077(5) 0.045(4) 0.004(3) 0.029(4) -0.003(4)
O12 0.118(7) 0.074(5) 0.152(9) -0.037(5) 0.101(7) -0.046(5)
N1 0.028(3) 0.045(4) 0.044(4) 0.009(3) 0.017(3) 0.013(3)
N2 0.033(3) 0.040(3) 0.030(3) 0.002(3) 0.015(3) 0.012(3)
N3 0.033(3) 0.046(4) 0.033(3) 0.009(3) 0.018(3) 0.011(3)
N4 0.025(3) 0.057(4) 0.043(4) 0.009(3) 0.018(3) 0.016(3)
N5 0.035(3) 0.044(4) 0.051(4) 0.007(3) 0.024(3) 0.008(3)
N6 0.037(3) 0.064(5) 0.033(4) 0.011(3) 0.009(3) -0.001(3)
N7 0.069(5) 0.037(4) 0.055(5) 0.015(4) 0.018(4) 0.014(4)
N8 0.087(7) 0.127(9) 0.036(5) -0.008(5) 0.012(5) 0.025(6)
N9 0.076(6) 0.060(5) 0.061(5) 0.015(4) 0.033(5) 0.014(5)
C1 0.026(3) 0.049(5) 0.041(4) 0.002(3) 0.016(3) 0.009(3)
C2 0.038(4) 0.041(4) 0.038(4) 0.009(3) 0.016(3) 0.016(3)
C3 0.038(4) 0.042(4) 0.034(4) 0.015(3) 0.017(3) 0.014(3)
C4 0.035(4) 0.030(4) 0.024(3) 0.004(3) 0.013(3) 0.011(3)
C5 0.026(3) 0.043(4) 0.047(4) 0.011(3) 0.023(3) 0.007(3)
C6 0.034(4) 0.040(4) 0.035(4) 0.017(3) 0.020(3) 0.014(3)
C7 0.033(4) 0.046(4) 0.035(4) -0.008(3) 0.018(3) 0.007(3)
C8 0.037(4) 0.041(4) 0.026(4) 0.005(3) 0.018(3) 0.019(3)
C9 0.031(3) 0.035(4) 0.034(4) 0.008(3) 0.022(3) 0.007(3)
C10 0.040(4) 0.037(4) 0.048(5) 0.017(4) 0.027(4) 0.020(3)
C11 0.038(4) 0.036(4) 0.061(5) -0.002(4) 0.018(4) 0.010(3)
C12 0.044(4) 0.047(5) 0.047(5) 0.002(4) 0.025(4) 0.009(4)
C13 0.028(4) 0.041(4) 0.040(4) 0.009(3) 0.019(3) 0.005(3)
C14 0.022(3) 0.024(3) 0.029(4) 0.000(3) 0.001(3) 0.008(3)
C15 0.024(3) 0.037(4) 0.028(4) -0.002(3) 0.009(3) 0.006(3)
C16 0.036(4) 0.044(4) 0.039(4) 0.014(3) 0.018(3) 0.016(3)
C17 0.030(4) 0.046(5) 0.039(4) 0.005(3) 0.015(3) 0.002(3)
C18 0.043(4) 0.044(4) 0.019(3) 0.008(3) 0.008(3) 0.015(3)
C19 0.048(4) 0.038(4) 0.053(5) 0.010(4) 0.024(4) 0.021(4)
C20 0.031(4) 0.059(5) 0.037(4) 0.013(4) 0.016(3) 0.016(4)
C21 0.026(3) 0.035(4) 0.038(4) -0.004(3) 0.009(3) 0.008(3)
C22 0.031(3) 0.036(4) 0.038(4) 0.013(3) 0.018(3) 0.014(3)
C23 0.033(4) 0.039(4) 0.044(4) 0.006(3) 0.022(4) 0.013(3)
C24 0.041(4) 0.035(4) 0.045(4) 0.012(3) 0.025(4) 0.024(3)
C25 0.036(4) 0.040(4) 0.037(4) 0.005(3) 0.023(3) 0.007(3)
C26 0.039(4) 0.029(4) 0.034(4) 0.004(3) 0.016(3) 0.013(3)
C27 0.037(4) 0.049(5) 0.035(4) 0.015(4) 0.021(3) 0.017(4)
C28 0.032(4) 0.037(4) 0.032(4) 0.005(3) 0.014(3) -0.001(3)
C29 0.028(3) 0.038(4) 0.037(4) 0.003(3) 0.019(3) 0.005(3)
C30 0.062(5) 0.054(5) 0.037(5) -0.003(4) 0.028(4) -0.011(4)
C31 0.065(6) 0.080(7) 0.045(5) -0.010(5) 0.034(5) -0.029(5)
C32 0.045(5) 0.075(6) 0.040(5) -0.012(4) 0.023(4) -0.019(4)
C33 0.033(4) 0.029(4) 0.036(4) 0.003(3) 0.020(3) 0.005(3)
C34 0.029(3) 0.035(4) 0.039(4) 0.015(3) 0.014(3) 0.012(3)
C35 0.038(4) 0.039(4) 0.032(4) 0.009(3) 0.014(3) 0.000(3)
C36 0.028(4) 0.048(5) 0.040(4) 0.014(4) 0.014(3) 0.007(3)
C37 0.044(5) 0.069(6) 0.044(5) 0.006(4) 0.007(4) -0.033(4)
C38 0.058(5) 0.084(7) 0.034(5) 0.004(4) 0.015(4) -0.026(5)
C39 0.051(5) 0.066(6) 0.050(5) 0.009(4) 0.027(4) -0.007(4)
C40 0.130(11) 0.126(11) 0.059(7) 0.025(7) 0.044(8) 0.067(9)
C41 0.080(9) 0.180(16) 0.103(12) 0.049(11) 0.053(9) 0.059(10)
C42 0.063(6) 0.105(9) 0.051(6) 0.023(6) 0.022(5) 0.031(6)

loop_
_atom_type_symbol
_atom_type_description
_atom_type_scat_dispersion_real
_atom_type_scat_dispersion_imag
_atom_type_scat_source
C C 0.0033 0.0016 'International Tables Vol C Tables 4.2.6.8 and 6.1.1.4'
H H 0.0000 0.0000 'International Tables Vol C Tables 4.2.6.8 and 6.1.1.4'
N N 0.0061 0.0033 'International Tables Vol C Tables 4.2.6.8 and 6.1.1.4'
O O 0.0106 0.0060 'International Tables Vol C Tables 4.2.6.8 and 6.1.1.4'
Fe Fe 0.3463 0.8444 'International Tables Vol C Tables 4.2.6.8 and 6.1.1.4'
Ag Ag -0.8971 1.1015 'International Tables Vol C Tables 4.2.6.8 and 6.1.1.4'
Cl Cl 0.1484 0.1585 'International Tables Vol C Tables 4.2.6.8 and 6.1.1.4'

loop_
_geom_angle_atom_site_label_1
_geom_angle_atom_site_label_2
_geom_angle_atom_site_label_3
_geom_angle
_geom_angle_site_symmetry_1
_geom_angle_site_symmetry_3
N2 Ag1 N1 117.0(2) 1_655 .
N2 Ag1 N5 115.5(2) 1_655 2_666
N1 Ag1 N5 112.5(2) . 2_666
N2 Ag1 O7 119.7(2) 1_655 .
N1 Ag1 O7 83.8(2) . .
N5 Ag1 O7 104.0(2) 2_666 .
N3 Ag2 N6 119.4(2) . 2_776
N3 Ag2 N4 114.22(19) . 1_655
N6 Ag2 N4 107.3(2) 2_776 1_655
N3 Ag2 O7 120.1(2) . .
N6 Ag2 O7 103.5(2) 2_776 .
N4 Ag2 O7 87.2(2) 1_655 .
O6 Fe1 O5 86.50(19) . .
O6 Fe1 O2 170.04(18) . .
O5 Fe1 O2 89.78(19) . .
O6 Fe1 O4 99.95(19) . .
O5 Fe1 O4 85.65(18) . .
O2 Fe1 O4 88.96(19) . .
O6 Fe1 O1 85.91(19) . .
O5 Fe1 O1 101.33(19) . .
O2 Fe1 O1 85.77(19) . .
O4 Fe1 O1 171.22(19) . .
O6 Fe1 O3 92.94(19) . .
O5 Fe1 O3 170.89(18) . .
O2 Fe1 O3 92.18(19) . .
O4 Fe1 O3 85.50(18) . .
O1 Fe1 O3 87.69(18) . .
C6 O1 Fe1 126.9(4) . .
C8 O2 Fe1 128.2(4) . .
C14 O3 Fe1 127.5(4) . .
C21 O4 Fe1 127.2(4) . .
C27 O5 Fe1 128.4(5) . .
C34 O6 Fe1 131.6(4) . .
N7 O7 Ag2 105.8(5) . .
N7 O7 Ag1 101.5(5) . .
Ag2 O7 Ag1 152.0(3) . .
C1 N1 C5 116.6(6) . .
C1 N1 Ag1 127.2(4) . .
C5 N1 Ag1 116.1(5) . .
C13 N2 C12 118.4(6) . .
C13 N2 Ag1 120.0(4) . 1_455
C12 N2 Ag1 120.0(5) . 1_455
C17 N3 C16 116.1(6) . .
C17 N3 Ag2 121.4(4) . .
C16 N3 Ag2 121.8(5) . .
C24 N4 C23 118.4(6) . .
C24 N4 Ag2 124.6(4) . 1_455
C23 N4 Ag2 117.0(5) . 1_455
C30 N5 C29 118.6(7) . .
C30 N5 Ag1 116.0(5) . 2_666
C29 N5 Ag1 125.3(5) . 2_666
C37 N6 C36 117.4(6) . .
C37 N6 Ag2 121.3(5) . 2_776
C36 N6 Ag2 120.1(5) . 2_776
O7 N7 O9 120.2(7) . .
O7 N7 O8 120.5(7) . .
O9 N7 O8 119.4(8) . .
O12 N9 O11 122.7(9) . .
O12 N9 O10 121.3(8) . .
O11 N9 O10 116.0(8) . .
N1 C1 C2 125.1(6) . .
N1 C1 H1 117.4 . .
C2 C1 H1 117.4 . .
C3 C2 C1 117.3(7) . .
C3 C2 H2 121.3 . .
C1 C2 H2 121.3 . .
C2 C3 C4 120.6(6) . .
C2 C3 H3 119.7 . .
C4 C3 H3 119.7 . .
C3 C4 C5 116.9(6) . .
C3 C4 C6 122.1(6) . .
C5 C4 C6 120.9(6) . .
N1 C5 C4 123.1(7) . .
N1 C5 H5 118.4 . .
C4 C5 H5 118.4 . .
O1 C6 C7 123.2(6) . .
O1 C6 C4 114.9(6) . .
C7 C6 C4 121.9(6) . .
C6 C7 C8 124.6(6) . .
C6 C7 H7 117.7 . .
C8 C7 H7 117.7 . .
O2 C8 C7 122.4(7) . .
O2 C8 C9 117.7(5) . .
C7 C8 C9 119.9(5) . .
C10 C9 C13 118.1(7) . .
C10 C9 C8 124.8(6) . .
C13 C9 C8 117.1(6) . .
C9 C10 C11 118.9(6) . .
C9 C10 H10 120.5 . .
C11 C10 H10 120.5 . .
C12 C11 C10 120.8(7) . .
C12 C11 H11 119.6 . .
C10 C11 H11 119.6 . .
N2 C12 C11 120.8(8) . .
N2 C12 H12 119.6 . .
C11 C12 H12 119.6 . .
N2 C13 C9 123.0(6) . .
N2 C13 H13 118.5 . .
C9 C13 H13 118.5 . .
O3 C14 C20 122.1(6) . .
O3 C14 C15 115.9(5) . .
C20 C14 C15 121.9(6) . .
C16 C15 C19 117.5(6) . .
C16 C15 C14 118.8(6) . .
C19 C15 C14 123.6(5) . .
N3 C16 C15 124.8(7) . .
N3 C16 H16 117.6 . .
C15 C16 H16 117.6 . .
N3 C17 C18 123.1(6) . .
N3 C17 H17 118.5 . .
C18 C17 H17 118.5 . .
C19 C18 C17 120.4(7) . .
C19 C18 H18 119.8 . .
C17 C18 H18 119.8 . .
C18 C19 C15 118.0(6) . .
C18 C19 H19 121.0 . .
C15 C19 H19 121.0 . .
C14 C20 C21 124.5(7) . .
C14 C20 H20 117.8 . .
C21 C20 H20 117.8 . .
O4 C21 C20 122.5(6) . .
O4 C21 C22 118.6(6) . .
C20 C21 C22 118.9(6) . .
C23 C22 C26 118.4(6) . .
C23 C22 C21 123.3(6) . .
C26 C22 C21 118.2(6) . .
N4 C23 C22 123.5(6) . .
N4 C23 H23 118.2 . .
C22 C23 H23 118.2 . .
N4 C24 C25 121.1(6) . .
N4 C24 H24 119.4 . .
C25 C24 H24 119.4 . .
C26 C25 C24 120.4(6) . .
C26 C25 H25 119.8 . .
C24 C25 H25 119.8 . .
C25 C26 C22 118.2(7) . .
C25 C26 H26 120.9 . .
C22 C26 H26 120.9 . .
O5 C27 C33 123.6(6) . .
O5 C27 C28 114.3(6) . .
C33 C27 C28 121.9(6) . .
C32 C28 C29 117.9(6) . .
C32 C28 C27 123.6(7) . .
C29 C28 C27 118.4(6) . .
N5 C29 C28 122.5(6) . .
N5 C29 H29 118.7 . .
C28 C29 H29 118.7 . .
N5 C30 C31 122.7(7) . .
N5 C30 H30 118.6 . .
C31 C30 H30 118.6 . .
C30 C31 C32 120.3(8) . .
C30 C31 H31 119.8 . .
C32 C31 H31 119.8 . .
C28 C32 C31 117.8(8) . .
C28 C32 H32 121.1 . .
C31 C32 H32 121.1 . .
C27 C33 C34 124.1(6) . .
C27 C33 H33 117.9 . .
C34 C33 H33 117.9 . .
O6 C34 C33 122.4(6) . .
O6 C34 C35 116.6(6) . .
C33 C34 C35 121.1(6) . .
C39 C35 C36 118.3(7) . .
C39 C35 C34 124.5(6) . .
C36 C35 C34 117.2(6) . .
N6 C36 C35 123.2(7) . .
N6 C36 H36 118.4 . .
C35 C36 H36 118.4 . .
N6 C37 C38 123.7(7) . .
N6 C37 H37 118.2 . .
C38 C37 H37 118.2 . .
C39 C38 C37 116.9(8) . .
C39 C38 H38 121.6 . .
C37 C38 H38 121.6 . .
C35 C39 C38 120.5(7) . .
C35 C39 H39 119.8 . .
C38 C39 H39 119.8 . .
C41 C40 H40A 109.5 . .
C41 C40 H40B 109.5 . .
H40A C40 H40B 109.5 . .
C41 C40 H40C 109.5 . .
H40A C40 H40C 109.5 . .
H40B C40 H40C 109.5 . .
N8 C41 C40 177.9(17) . .
Cl2 C42 Cl1 112.1(5) . .
Cl2 C42 H42A 109.2 . .
Cl1 C42 H42A 109.2 . .
Cl2 C42 H42B 109.2 . .
Cl1 C42 H42B 109.2 . .
H42A C42 H42B 107.9 . .

loop_
_geom_bond_atom_site_label_1
_geom_bond_atom_site_label_2
_geom_bond_distance
_geom_bond_site_symmetry_2
Ag1 N2 2.267(5) 1_655
Ag1 N1 2.315(6) .
Ag1 N5 2.335(6) 2_666
Ag1 O7 2.528(6) .
Ag2 N3 2.237(5) .
Ag2 N6 2.291(6) 2_776
Ag2 N4 2.356(6) 1_655
Ag2 O7 2.483(6) .
Fe1 O6 1.966(5) .
Fe1 O5 1.979(5) .
Fe1 O2 1.992(5) .
Fe1 O4 1.992(4) .
Fe1 O1 1.994(4) .
Fe1 O3 1.996(5) .
Cl1 C42 1.768(10) .
Cl2 C42 1.748(9) .
O1 C6 1.289(8) .
O2 C8 1.291(7) .
O3 C14 1.278(7) .
O4 C21 1.264(8) .
O5 C27 1.285(8) .
O6 C34 1.264(8) .
O7 N7 1.231(9) .
O8 N7 1.269(9) .
O9 N7 1.243(9) .
O10 N9 1.307(10) .
O11 N9 1.231(9) .
O12 N9 1.168(10) .
N1 C1 1.340(9) .
N1 C5 1.340(8) .
N2 C13 1.314(9) .
N2 C12 1.364(9) .
N2 Ag1 2.267(5) 1_455
N3 C17 1.342(9) .
N3 C16 1.353(8) .
N4 C24 1.337(9) .
N4 C23 1.343(8) .
N4 Ag2 2.356(6) 1_455
N5 C30 1.320(10) .
N5 C29 1.346(8) .
N5 Ag1 2.335(6) 2_666
N6 C37 1.341(11) .
N6 C36 1.350(10) .
N6 Ag2 2.291(6) 2_776
N8 C41 1.073(17) .
C1 C2 1.377(10) .
C1 H1 0.9500 .
C2 C3 1.371(9) .
C2 H2 0.9500 .
C3 C4 1.394(10) .
C3 H3 0.9500 .
C4 C5 1.413(9) .
C4 C6 1.482(9) .
C5 H5 0.9500 .
C6 C7 1.381(10) .
C7 C8 1.415(9) .
C7 H7 0.9500 .
C8 C9 1.472(10) .
C9 C10 1.350(10) .
C9 C13 1.428(9) .
C10 C11 1.385(11) .
C10 H10 0.9500 .
C11 C12 1.375(10) .
C11 H11 0.9500 .
C12 H12 0.9500 .
C13 H13 0.9500 .
C14 C20 1.414(9) .
C14 C15 1.468(9) .
C15 C16 1.359(9) .
C15 C19 1.420(10) .
C16 H16 0.9500 .
C17 C18 1.369(9) .
C17 H17 0.9500 .
C18 C19 1.360(10) .
C18 H18 0.9500 .
C19 H19 0.9500 .
C20 C21 1.416(10) .
C20 H20 0.9500 .
C21 C22 1.488(9) .
C22 C23 1.364(10) .
C22 C26 1.394(9) .
C23 H23 0.9500 .
C24 C25 1.387(10) .
C24 H24 0.9500 .
C25 C26 1.373(9) .
C25 H25 0.9500 .
C26 H26 0.9500 .
C27 C33 1.376(10) .
C27 C28 1.496(9) .
C28 C32 1.393(10) .
C28 C29 1.402(10) .
C29 H29 0.9500 .
C30 C31 1.361(12) .
C30 H30 0.9500 .
C31 C32 1.395(11) .
C31 H31 0.9500 .
C32 H32 0.9500 .
C33 C34 1.405(9) .
C33 H33 0.9500 .
C34 C35 1.499(10) .
C35 C39 1.376(11) .
C35 C36 1.389(9) .
C36 H36 0.9500 .
C37 C38 1.407(11) .
C37 H37 0.9500 .
C38 C39 1.392(12) .
C38 H38 0.9500 .
C39 H39 0.9500 .
C40 C41 1.53(2) .
C40 H40A 0.9800 .
C40 H40B 0.9800 .
C40 H40C 0.9800 .
C42 H42A 0.9900 .
C42 H42B 0.9900 .
